data_2206989
loop_
_publ_author_name
'Yong-Yan Lu'
'Qiu-Xiang Yin'
'Jing-Kang Wang'
'Li-Na Zhou '

_publ_section_title
;
 Dimethyl <i>N</i>,<i>N</i>'-(4-methyl-<i>m</i>-phenylene)dicarbamate
;
_journal_coeditor_code IS6122
_journal_issue 10
_journal_name_full 'Acta Crystallographica Section E'
_journal_page_first o3412
_journal_page_last o3413
_journal_paper_doi 10.1107/S1600536805029958
_journal_volume 61
_journal_year 2005
_chemical_formula_iupac 'C11 H14 N2 O4'
_chemical_formula_moiety 'C11 H14 N2 O4'
_chemical_formula_sum 'C11 H14 N2 O4'
_chemical_formula_weight 238.24
_chemical_melting_point 446.5
_chemical_name_systematic
;
(3-methoxycarbonylamino-4-methyl-phenyl)-carbamic acid methyl ester
;
_space_group_IT_number 2
_symmetry_cell_setting triclinic
_symmetry_space_group_name_Hall '-P 1'
_symmetry_space_group_name_H-M 'P -1'
_atom_sites_solution_hydrogens geom
_atom_sites_solution_primary direct
_atom_sites_solution_secondary difmap
_cell_angle_alpha 74.01(3)
_cell_angle_beta 71.64(3)
_cell_angle_gamma 75.44(3)
_cell_formula_units_Z 2
_cell_length_a 7.4223(15)
_cell_length_b 8.1444(16)
_cell_length_c 10.642(2)
_cell_measurement_reflns_used 5473
_cell_measurement_temperature 293(2)
_cell_measurement_theta_max 27.48
_cell_measurement_theta_min 3.11
_cell_volume 577.3(2)
_computing_cell_refinement RAPID-AUTO
_computing_data_collection 'RAPID-AUTO (Rigaku, 2004)'
_computing_data_reduction RAPID-AUTO
_computing_molecular_graphics 'ORTEPII (Johnson, 1976)'
_computing_publication_material SHELXL97
_computing_structure_refinement 'SHELXL97 (Sheldrick, 1997)'
_computing_structure_solution 'SHELXS97 (Sheldrick, 1997)'
_diffrn_ambient_temperature 293(2)
_diffrn_measured_fraction_theta_full 0.991
_diffrn_measured_fraction_theta_max 0.991
_diffrn_measurement_device_type 'Rigaku R-AXIS RAPID IP area-detector'
_diffrn_measurement_method oscillation
_diffrn_radiation_monochromator graphite
_diffrn_radiation_source rotating
_diffrn_radiation_type MoK\a
_diffrn_radiation_wavelength 0.71073
_diffrn_reflns_av_R_equivalents 0.0294
_diffrn_reflns_av_sigmaI/netI 0.0378
_diffrn_reflns_limit_h_max 9
_diffrn_reflns_limit_h_min -9
_diffrn_reflns_limit_k_max 10
_diffrn_reflns_limit_k_min -10
_diffrn_reflns_limit_l_max 13
_diffrn_reflns_limit_l_min -13
_diffrn_reflns_number 5743
_diffrn_reflns_theta_full 27.48
_diffrn_reflns_theta_max 27.48
_diffrn_reflns_theta_min 3.11
_diffrn_standards_decay_% 0
_diffrn_standards_number 0
_exptl_absorpt_coefficient_mu 0.105
_exptl_absorpt_correction_T_max 0.9820
_exptl_absorpt_correction_T_min 0.9358
_exptl_absorpt_correction_type multi-scan
_exptl_absorpt_process_details '(ABSCOR; Higashi, 1995)'
_exptl_crystal_colour colorless
_exptl_crystal_density_diffrn 1.371
_exptl_crystal_density_method 'not measured'
_exptl_crystal_description needle
_exptl_crystal_F_000 252
_exptl_crystal_size_max 0.64
_exptl_crystal_size_mid 0.22
_exptl_crystal_size_min 0.17
_refine_diff_density_max 0.532
_refine_diff_density_min -0.570
_refine_ls_extinction_method none
_refine_ls_goodness_of_fit_ref 1.005
_refine_ls_hydrogen_treatment constr
_refine_ls_matrix_type full
_refine_ls_number_parameters 154
_refine_ls_number_reflns 2630
_refine_ls_number_restraints 0
_refine_ls_restrained_S_all 1.005
_refine_ls_R_factor_all 0.0552
_refine_ls_R_factor_gt 0.0516
_refine_ls_shift/su_max 0.036
_refine_ls_shift/su_mean 0.007
_refine_ls_structure_factor_coef Fsqd
_refine_ls_weighting_details 'calc w=1/[\s^2^(Fo^2^)+(0.1123P)^2^+0.3315P] where P=(Fo^2^+2Fc^2^)/3'
_refine_ls_weighting_scheme calc
_refine_ls_wR_factor_gt 0.1663
_refine_ls_wR_factor_ref 0.1710
_reflns_number_gt 2314
_reflns_number_total 2630
_reflns_threshold_expression I>2\s(I)
_cod_data_source_file is6122.cif
_cod_data_source_block I
_cod_original_sg_symbol_H-M P-1
_cod_database_code 2206989
_cod_database_fobs_code 2206989

loop_
_symmetry_equiv_pos_as_xyz
'x, y, z'
'-x, -y, -z'

loop_
_atom_site_label
_atom_site_fract_x
_atom_site_fract_y
_atom_site_fract_z
_atom_site_U_iso_or_equiv
_atom_site_adp_type
_atom_site_calc_flag
_atom_site_refinement_flags
_atom_site_occupancy
_atom_site_type_symbol
O1 -0.33340(17) 0.73705(15) 1.20270(12) 0.0233(3) Uani d . 1 O
O2 -0.37757(17) 0.91187(16) 1.34595(12) 0.0249(3) Uani d . 1 O
O3 0.00446(19) 0.87208(15) 0.69320(12) 0.0255(3) Uani d . 1 O
O4 0.08246(19) 0.62559(15) 0.61361(12) 0.0248(3) Uani d . 1 O
N1 -0.0934(2) 0.87128(17) 1.19914(13) 0.0197(3) Uani d . 1 N
H1A -0.0710 0.9405 1.2383 0.024 Uiso calc R 1 H
N2 0.1690(2) 0.62084(17) 0.79504(13) 0.0213(3) Uani d . 1 N
H2A 0.2115 0.5126 0.7941 0.026 Uiso calc R 1 H
C1 -0.5723(3) 0.8800(3) 1.4021(2) 0.0336(4) Uani d . 1 C
H1B -0.6372 0.9418 1.4736 0.050 Uiso calc R 1 H
H1C -0.5700 0.7579 1.4377 0.050 Uiso calc R 1 H
H1D -0.6395 0.9192 1.3326 0.050 Uiso calc R 1 H
C2 -0.2716(2) 0.83156(19) 1.24363(15) 0.0185(3) Uani d . 1 C
C3 0.0603(2) 0.81108(19) 1.09499(15) 0.0183(3) Uani d . 1 C
C4 0.2441(3) 0.8301(2) 1.08909(17) 0.0242(4) Uani d . 1 C
H4A 0.2612 0.8791 1.1529 0.029 Uiso calc R 1 H
C5 0.4019(2) 0.7761(2) 0.98834(18) 0.0269(4) Uani d . 1 C
H5A 0.5240 0.7887 0.9863 0.032 Uiso calc R 1 H
C6 0.3826(2) 0.7037(2) 0.89026(17) 0.0237(4) Uani d . 1 C
C7 0.5543(3) 0.6479(3) 0.7805(2) 0.0334(4) Uani d . 1 C
H7A 0.5133 0.6009 0.7228 0.050 Uiso calc R 1 H
H7B 0.6460 0.5610 0.8207 0.050 Uiso calc R 1 H
H7C 0.6132 0.7463 0.7279 0.050 Uiso calc R 1 H
C8 0.1970(2) 0.68845(19) 0.89642(15) 0.0192(3) Uani d . 1 C
C9 0.0363(2) 0.73963(19) 0.99751(15) 0.0183(3) Uani d . 1 C
H9A -0.0857 0.7263 1.0000 0.022 Uiso calc R 1 H
C10 0.0790(2) 0.71934(19) 0.70128(15) 0.0187(3) Uani d . 1 C
C11 -0.0015(3) 0.7180(2) 0.50313(17) 0.0271(4) Uani d . 1 C
H11A 0.0088 0.6400 0.4471 0.041 Uiso calc R 1 H
H11B 0.0659 0.8112 0.4502 0.041 Uiso calc R 1 H
H11C -0.1350 0.7644 0.5385 0.041 Uiso calc R 1 H

loop_
_atom_site_aniso_label
_atom_site_aniso_U_11
_atom_site_aniso_U_22
_atom_site_aniso_U_33
_atom_site_aniso_U_12
_atom_site_aniso_U_13
_atom_site_aniso_U_23
O1 0.0246(6) 0.0224(6) 0.0266(6) -0.0026(5) -0.0078(5) -0.0115(5)
O2 0.0253(6) 0.0297(6) 0.0224(6) -0.0059(5) -0.0013(5) -0.0147(5)
O3 0.0360(7) 0.0185(6) 0.0267(6) -0.0014(5) -0.0151(5) -0.0075(5)
O4 0.0380(7) 0.0202(6) 0.0198(6) -0.0042(5) -0.0107(5) -0.0075(4)
N1 0.0261(7) 0.0188(6) 0.0168(6) -0.0049(5) -0.0053(5) -0.0073(5)
N2 0.0305(7) 0.0157(6) 0.0183(7) -0.0010(5) -0.0067(5) -0.0068(5)
C1 0.0245(8) 0.0467(11) 0.0325(10) -0.0085(8) 0.0010(7) -0.0210(8)
C2 0.0247(7) 0.0151(7) 0.0160(7) 0.0000(5) -0.0072(6) -0.0049(5)
C3 0.0239(7) 0.0144(6) 0.0160(7) -0.0021(5) -0.0061(6) -0.0025(5)
C4 0.0275(8) 0.0274(8) 0.0215(8) -0.0053(6) -0.0101(6) -0.0068(6)
C5 0.0219(8) 0.0339(9) 0.0267(9) -0.0049(7) -0.0081(6) -0.0075(7)
C6 0.0246(8) 0.0228(8) 0.0207(8) -0.0010(6) -0.0054(6) -0.0037(6)
C7 0.0254(9) 0.0389(10) 0.0300(10) 0.0000(7) -0.0013(7) -0.0105(8)
C8 0.0262(8) 0.0145(7) 0.0157(7) -0.0013(6) -0.0060(6) -0.0028(5)
C9 0.0215(7) 0.0166(7) 0.0173(7) -0.0034(6) -0.0059(6) -0.0035(5)
C10 0.0227(7) 0.0187(7) 0.0160(7) -0.0076(6) -0.0025(5) -0.0053(5)
C11 0.0367(9) 0.0280(8) 0.0211(8) -0.0088(7) -0.0115(7) -0.0057(6)

loop_
_atom_type_symbol
_atom_type_description
_atom_type_scat_dispersion_real
_atom_type_scat_dispersion_imag
_atom_type_scat_source
C C 0.0033 0.0016 'International Tables Vol C Tables 4.2.6.8 and 6.1.1.4'
H H 0.0000 0.0000 'International Tables Vol C Tables 4.2.6.8 and 6.1.1.4'
N N 0.0061 0.0033 'International Tables Vol C Tables 4.2.6.8 and 6.1.1.4'
O O 0.0106 0.0060 'International Tables Vol C Tables 4.2.6.8 and 6.1.1.4'

loop_
_geom_angle_atom_site_label_1
_geom_angle_atom_site_label_2
_geom_angle_atom_site_label_3
_geom_angle
C2 O2 C1 114.85(13)
C10 O4 C11 116.20(12)
C2 N1 C3 126.77(13)
C2 N1 H1A 116.6
C3 N1 H1A 116.6
C10 N2 C8 122.57(13)
C10 N2 H2A 118.7
C8 N2 H2A 118.7
O2 C1 H1B 109.5
O2 C1 H1C 109.5
H1B C1 H1C 109.5
O2 C1 H1D 109.5
H1B C1 H1D 109.5
H1C C1 H1D 109.5
O1 C2 N1 127.34(15)
O1 C2 O2 123.15(15)
N1 C2 O2 109.51(13)
C4 C3 C9 119.32(15)
C4 C3 N1 116.91(14)
C9 C3 N1 123.75(14)
C3 C4 C5 120.18(15)
C3 C4 H4A 119.9
C5 C4 H4A 119.9
C6 C5 C4 121.78(16)
C6 C5 H5A 119.1
C4 C5 H5A 119.1
C5 C6 C8 117.22(15)
C5 C6 C7 121.28(16)
C8 C6 C7 121.49(16)
C6 C7 H7A 109.5
C6 C7 H7B 109.5
H7A C7 H7B 109.5
C6 C7 H7C 109.5
H7A C7 H7C 109.5
H7B C7 H7C 109.5
C6 C8 C9 122.17(15)
C6 C8 N2 119.26(14)
C9 C8 N2 118.57(14)
C8 C9 C3 119.33(15)
C8 C9 H9A 120.3
C3 C9 H9A 120.3
O3 C10 N2 126.19(14)
O3 C10 O4 123.54(14)
N2 C10 O4 110.27(13)
O4 C11 H11A 109.5
O4 C11 H11B 109.5
H11A C11 H11B 109.5
O4 C11 H11C 109.5
H11A C11 H11C 109.5
H11B C11 H11C 109.5

loop_
_geom_bond_atom_site_label_1
_geom_bond_atom_site_label_2
_geom_bond_distance
O1 C2 1.217(2)
O2 C2 1.3513(19)
O2 C1 1.439(2)
O3 C10 1.219(2)
O4 C10 1.3498(18)
O4 C11 1.440(2)
N1 C2 1.347(2)
N1 C3 1.411(2)
N1 H1A 0.8600
N2 C10 1.339(2)
N2 C8 1.427(2)
N2 H2A 0.8600
C1 H1B 0.9600
C1 H1C 0.9600
C1 H1D 0.9600
C3 C4 1.391(2)
C3 C9 1.396(2)
C4 C5 1.387(2)
C4 H4A 0.9300
C5 C6 1.391(2)
C5 H5A 0.9300
C6 C8 1.394(2)
C6 C7 1.503(2)
C7 H7A 0.9600
C7 H7B 0.9600
C7 H7C 0.9600
C8 C9 1.394(2)
C9 H9A 0.9300
C11 H11A 0.9600
C11 H11B 0.9600
C11 H11C 0.9600

loop_
_geom_hbond_atom_site_label_D
_geom_hbond_atom_site_label_H
_geom_hbond_atom_site_label_A
_geom_hbond_site_symmetry_A
_geom_hbond_distance_DH
_geom_hbond_distance_HA
_geom_hbond_distance_DA
_geom_hbond_angle_DHA
N1 H1A O3 2_577 0.86 2.08 2.9339(18) 172
N2 H2A O1 2_567 0.86 2.00 2.8597(19) 174

loop_
_geom_torsion_atom_site_label_1
_geom_torsion_atom_site_label_2
_geom_torsion_atom_site_label_3
_geom_torsion_atom_site_label_4
_geom_torsion
C3 N1 C2 O1 -0.1(3)
C3 N1 C2 O2 178.99(13)
C1 O2 C2 O1 -1.1(2)
C1 O2 C2 N1 179.77(14)
C2 N1 C3 C4 -163.47(15)
C2 N1 C3 C9 18.4(2)
C9 C3 C4 C5 -0.9(2)
N1 C3 C4 C5 -179.12(14)
C3 C4 C5 C6 0.6(3)
C4 C5 C6 C8 0.5(3)
C4 C5 C6 C7 179.15(16)
C5 C6 C8 C9 -1.3(2)
C7 C6 C8 C9 -179.96(15)
C5 C6 C8 N2 177.72(14)
C7 C6 C8 N2 -1.0(2)
C10 N2 C8 C6 -110.21(18)
C10 N2 C8 C9 68.8(2)
C6 C8 C9 C3 1.0(2)
N2 C8 C9 C3 -178.01(13)
C4 C3 C9 C8 0.1(2)
N1 C3 C9 C8 178.20(13)
C8 N2 C10 O3 -3.2(3)
C8 N2 C10 O4 176.39(13)
C11 O4 C10 O3 2.5(2)
C11 O4 C10 N2 -177.14(13)

loop_
_cod_related_entry_id
_cod_related_entry_database
_cod_related_entry_code
1 ChemSpider 205281
